data_4320740
loop_
_publ_author_name
'Virginie M. B\'ereau'
'Saeed I. Khan'
'Mahdi M. Abu-Omar'

_publ_section_title
;
 Synthesis of Enantiopure Oxorhenium(V) and Arylimidorhenium(V) "3 + 2"
 Schiff Base Complexes. X-ray Diffraction, Cyclic Voltammetry, UV-Vis, and
 Circular Dichroism Characterizations
;
_journal_name_full 'Inorganic Chemistry'
_journal_page_first 6767
_journal_page_last 6773
_journal_paper_doi 10.1021/ic0108033
_journal_volume 40
_journal_year 2001
_chemical_formula_sum 'C40 H38 N3 O5 Re'
_chemical_formula_weight 826.93
_chemical_name_systematic
;
   ?
;
_space_group_IT_number 4
_symmetry_cell_setting monoclinic
_symmetry_space_group_name_Hall 'P 2yb'
_symmetry_space_group_name_H-M 'P 1 21 1'
_atom_sites_solution_hydrogens geom
_atom_sites_solution_primary direct
_atom_sites_solution_secondary difmap
_audit_creation_method SHELXL-97
_cell_angle_alpha 90.00
_cell_angle_beta 102.817(6)
_cell_angle_gamma 90.00
_cell_formula_units_Z 2
_cell_length_a 9.286(3)
_cell_length_b 18.759(6)
_cell_length_c 9.957(3)
_cell_measurement_reflns_used 892
_cell_measurement_temperature 100(2)
_cell_measurement_theta_max 54.121
_cell_measurement_theta_min 4.995
_cell_volume 1691.3(9)
_computing_cell_refinement 'Bruker SMART'
_computing_data_collection 'Bruker SMART'
_computing_data_reduction 'Bruker SHELXTL'
_computing_molecular_graphics 'Bruker SHELXTL'
_computing_publication_material 'Bruker SHELXTL'
_computing_structure_refinement 'SHELXL-97 (Sheldrick, 1997)'
_computing_structure_solution 'SHELXS-97 (Sheldrick, 1990)'
_diffrn_ambient_temperature 100(2)
_diffrn_measured_fraction_theta_full 0.963
_diffrn_measured_fraction_theta_max 0.963
_diffrn_measurement_device_type 'CCD area detector'
_diffrn_measurement_method 'phi and omega scans'
_diffrn_radiation_monochromator graphite
_diffrn_radiation_source 'fine-focus sealed tube'
_diffrn_radiation_type MoK\a
_diffrn_radiation_wavelength 0.71073
_diffrn_reflns_av_R_equivalents 0.0278
_diffrn_reflns_av_sigmaI/netI 0.0665
_diffrn_reflns_limit_h_max 12
_diffrn_reflns_limit_h_min -11
_diffrn_reflns_limit_k_max 24
_diffrn_reflns_limit_k_min -22
_diffrn_reflns_limit_l_max 13
_diffrn_reflns_limit_l_min -11
_diffrn_reflns_number 11169
_diffrn_reflns_theta_full 28.29
_diffrn_reflns_theta_max 28.29
_diffrn_reflns_theta_min 2.10
_diffrn_standards_decay_% 0.004
_exptl_absorpt_coefficient_mu 3.643
_exptl_absorpt_correction_T_max 1.00000
_exptl_absorpt_correction_T_min 0.865777
_exptl_absorpt_correction_type empirical
_exptl_absorpt_process_details Sadabs(Bruker)
_exptl_crystal_colour brown
_exptl_crystal_density_diffrn 1.624
_exptl_crystal_density_method 'not measured'
_exptl_crystal_description prism
_exptl_crystal_F_000 828
_exptl_crystal_size_max .18
_exptl_crystal_size_mid .15
_exptl_crystal_size_min .15
_refine_diff_density_max 0.583
_refine_diff_density_min -0.826
_refine_diff_density_rms 0.096
_refine_ls_abs_structure_details 'Flack H D (1983), Acta Cryst. A39, 876-881'
_refine_ls_abs_structure_Flack 0.004(5)
_refine_ls_extinction_method none
_refine_ls_goodness_of_fit_ref 0.802
_refine_ls_hydrogen_treatment mixed
_refine_ls_matrix_type full
_refine_ls_number_parameters 445
_refine_ls_number_reflns 6725
_refine_ls_number_restraints 1
_refine_ls_restrained_S_all 0.801
_refine_ls_R_factor_all 0.0322
_refine_ls_R_factor_gt 0.0230
_refine_ls_shift/su_max 0.079
_refine_ls_shift/su_mean 0.002
_refine_ls_structure_factor_coef Fsqd
_refine_ls_weighting_details 'calc w=1/[\s^2^(Fo^2^)+(0.0046P)^2^+0.0000P] where P=(Fo^2^+2Fc^2^)/3'
_refine_ls_weighting_scheme calc
_refine_ls_wR_factor_gt 0.0362
_refine_ls_wR_factor_ref 0.0381
_reflns_number_gt 5827
_reflns_number_total 6725
_reflns_threshold_expression >2sigma(I)
_cod_data_source_file ic0108033_2.cif
_cod_data_source_block Compound(5)
_cod_depositor_comments
;
The following automatic conversions were performed:

'_symmetry_cell_setting' value 'Monoclinic' changed to 'monoclinic'
according to the built-in table from CIF Core dictionary named
'cif_core.dic' version 2.4.1 from
2010-06-29.

'_exptl_absorpt_correction_type' value 'Empirical'
changed to 'empirical' according to the built-in table from CIF Core
dictionary named 'cif_core.dic' version 2.4.1 from 2010-06-29.

Automatic conversion script
Id: cif_fix_values 1646 2011-03-28 12:23:43Z adriana 
;
_cod_original_cell_volume 1691.3(10)
_cod_database_code 4320740

loop_
_symmetry_equiv_pos_as_xyz
'x, y, z'
'-x, y+1/2, -z'

loop_
_atom_site_label
_atom_site_type_symbol
_atom_site_fract_x
_atom_site_fract_y
_atom_site_fract_z
_atom_site_U_iso_or_equiv
_atom_site_adp_type
_atom_site_occupancy
_atom_site_symmetry_multiplicity
_atom_site_calc_flag
_atom_site_refinement_flags
_atom_site_disorder_assembly
_atom_site_disorder_group
Re1 Re 0.884488(14) 0.496581(12) 0.547297(15) 0.01060(3) Uani 1 1 d . . .
N1 N 0.7628(3) 0.5076(3) 0.6547(3) 0.0126(10) Uani 1 1 d . . .
N2 N 0.8797(3) 0.60227(18) 0.4776(4) 0.0113(7) Uani 1 1 d . . .
N3 N 0.9339(4) 0.39091(17) 0.5856(4) 0.0115(8) Uani 1 1 d . . .
O1 O 1.0357(3) 0.48189(14) 0.4305(3) 0.0124(8) Uani 1 1 d . . .
O2 O 0.7316(3) 0.47527(12) 0.3688(3) 0.0144(7) Uani 1 1 d . . .
O3 O 1.0702(3) 0.5095(2) 0.6974(3) 0.0134(9) Uani 1 1 d . . .
O4 O 0.9349(3) 0.72736(14) 0.6402(3) 0.0175(7) Uani 1 1 d . . .
H4A H 0.9984 0.7025 0.6933 0.026 Uiso 1 1 calc R . .
C1 C 0.6868(4) 0.52248(19) 0.7568(4) 0.0126(9) Uani 1 1 d . . .
C2 C 0.7543(4) 0.5094(3) 0.8952(4) 0.0159(12) Uani 1 1 d . . .
H2 H 0.8494 0.4882 0.9188 0.019 Uiso 1 1 calc R . .
C3 C 0.6815(4) 0.5276(2) 0.9962(5) 0.0223(11) Uani 1 1 d . . .
H3 H 0.7267 0.5183 1.0899 0.027 Uiso 1 1 calc R . .
C4 C 0.5441(5) 0.5591(2) 0.9638(5) 0.0211(10) Uani 1 1 d . . .
H4 H 0.4960 0.5722 1.0350 0.025 Uiso 1 1 calc R . .
C5 C 0.4757(5) 0.5716(2) 0.8264(5) 0.0196(10) Uani 1 1 d . . .
H5 H 0.3806 0.5929 0.8040 0.024 Uiso 1 1 calc R . .
C6 C 0.5461(4) 0.5531(2) 0.7227(5) 0.0183(10) Uani 1 1 d . . .
H6 H 0.4991 0.5611 0.6290 0.022 Uiso 1 1 calc R . .
C7 C 0.7557(4) 0.6479(2) 0.4939(4) 0.0114(9) Uani 1 1 d . . .
H7 H 0.6722 0.6159 0.5032 0.014 Uiso 1 1 calc R . .
C8 C 0.7940(4) 0.6956(2) 0.6258(4) 0.0160(9) Uani 1 1 d . . .
H8 H 0.7862 0.6683 0.7102 0.019 Uiso 1 1 calc R . .
C9 C 0.6771(4) 0.7547(2) 0.5932(5) 0.0216(10) Uani 1 1 d . . .
H9A H 0.5879 0.7418 0.6267 0.026 Uiso 1 1 calc R . .
H9B H 0.7166 0.8003 0.6363 0.026 Uiso 1 1 calc R . .
C10 C 0.6423(4) 0.7605(2) 0.4387(5) 0.0167(10) Uani 1 1 d . . .
C11 C 0.5620(4) 0.8125(2) 0.3532(5) 0.0238(11) Uani 1 1 d . . .
H11 H 0.5245 0.8530 0.3914 0.029 Uiso 1 1 calc R . .
C12 C 0.5382(5) 0.8040(2) 0.2131(5) 0.0260(12) Uani 1 1 d . . .
H12 H 0.4822 0.8386 0.1539 0.031 Uiso 1 1 calc R . .
C13 C 0.5941(5) 0.7460(3) 0.1571(5) 0.0244(12) Uani 1 1 d . . .
H13 H 0.5784 0.7418 0.0598 0.029 Uiso 1 1 calc R . .
C14 C 0.6731(5) 0.6937(2) 0.2404(5) 0.0156(10) Uani 1 1 d . . .
H14 H 0.7106 0.6534 0.2015 0.019 Uiso 1 1 calc R . .
C15 C 0.6957(5) 0.7017(2) 0.3804(5) 0.0120(10) Uani 1 1 d . . .
C16 C 0.9782(4) 0.6328(2) 0.4215(4) 0.0124(9) Uani 1 1 d . . .
H16 H 0.9598 0.6809 0.3931 0.015 Uiso 1 1 calc R . .
C17 C 1.1106(4) 0.6014(2) 0.3987(4) 0.0128(9) Uani 1 1 d . . .
C18 C 1.2174(4) 0.6464(2) 0.3617(4) 0.0163(9) Uani 1 1 d . . .
H18 H 1.1983 0.6961 0.3517 0.020 Uiso 1 1 calc R . .
C19 C 1.3484(4) 0.6198(2) 0.3400(5) 0.0184(10) Uani 1 1 d . . .
H19 H 1.4196 0.6508 0.3160 0.022 Uiso 1 1 calc R . .
C20 C 1.3748(4) 0.5479(2) 0.3535(4) 0.0176(10) Uani 1 1 d . . .
H20 H 1.4657 0.5293 0.3400 0.021 Uiso 1 1 calc R . .
C21 C 1.2710(3) 0.5022(5) 0.3864(3) 0.0137(8) Uani 1 1 d . . .
H21 H 1.2916 0.4526 0.3944 0.016 Uiso 1 1 calc R . .
C22 C 1.1370(4) 0.5272(2) 0.4081(4) 0.0133(9) Uani 1 1 d . . .
C23 C 0.8833(4) 0.3406(2) 0.5019(4) 0.0144(9) Uani 1 1 d . . .
H23 H 0.9315 0.2957 0.5186 0.017 Uiso 1 1 calc R . .
C24 C 0.7603(4) 0.3450(2) 0.3845(4) 0.0143(9) Uani 1 1 d . . .
C25 C 0.7102(5) 0.2799(2) 0.3205(5) 0.0135(10) Uani 1 1 d . . .
H25 H 0.7618 0.2374 0.3540 0.016 Uiso 1 1 calc R . .
C26 C 0.5915(5) 0.2750(3) 0.2131(5) 0.0152(10) Uani 1 1 d . . .
H26 H 0.5601 0.2302 0.1726 0.018 Uiso 1 1 calc R . .
C27 C 0.5168(4) 0.3377(2) 0.1638(4) 0.0162(9) Uani 1 1 d . . .
H27 H 0.4307 0.3352 0.0916 0.019 Uiso 1 1 calc R . .
C28 C 0.5659(4) 0.4023(2) 0.2180(4) 0.0148(9) Uani 1 1 d . . .
H28 H 0.5148 0.4440 0.1795 0.018 Uiso 1 1 calc R . .
C29 C 0.6889(4) 0.4099(2) 0.3286(4) 0.0120(9) Uani 1 1 d . . .
C30 C 1.0589(5) 0.3792(2) 0.7048(4) 0.0162(10) Uani 1 1 d . . .
H30 H 1.1180 0.3367 0.6886 0.019 Uiso 1 1 calc R . .
C31 C 1.1570(4) 0.4464(2) 0.7287(4) 0.0129(9) Uani 1 1 d . . .
H31 H 1.2351 0.4443 0.6741 0.015 Uiso 1 1 calc R . .
C32 C 1.2251(4) 0.4446(2) 0.8829(4) 0.0174(9) Uani 1 1 d . . .
H32A H 1.3186 0.4172 0.9024 0.021 Uiso 1 1 calc R . .
H32B H 1.2445 0.4934 0.9205 0.021 Uiso 1 1 calc R . .
C33 C 1.1082(5) 0.4077(2) 0.9426(5) 0.0173(9) Uani 1 1 d . . .
C34 C 1.0877(4) 0.4077(2) 1.0752(5) 0.0221(10) Uani 1 1 d . . .
H34 H 1.1559 0.4315 1.1462 0.026 Uiso 1 1 calc R . .
C35 C 0.9670(5) 0.3725(2) 1.1046(5) 0.0266(11) Uani 1 1 d . . .
H35 H 0.9523 0.3723 1.1961 0.032 Uiso 1 1 calc R . .
C36 C 0.8679(5) 0.3377(2) 1.0013(5) 0.0242(11) Uani 1 1 d . . .
H36 H 0.7850 0.3143 1.0225 0.029 Uiso 1 1 calc R . .
C37 C 0.8877(4) 0.3366(2) 0.8662(5) 0.0186(10) Uani 1 1 d . . .
H37 H 0.8197 0.3126 0.7952 0.022 Uiso 1 1 calc R . .
C38 C 1.0097(4) 0.3715(2) 0.8390(4) 0.0134(9) Uani 1 1 d . . .
O1S O 0.1154(4) 0.63712(16) 0.8135(3) 0.0294(8) Uani 1 1 d . . .
H1S H 0.0748 0.5990 0.7808 0.044 Uiso 1 1 calc R . .
C1S C 0.1251(6) 0.6388(3) 0.9571(6) 0.0469(16) Uani 1 1 d . . .
H1S1 H 0.2078 0.6702 1.0012 0.056 Uiso 1 1 calc R . .
H1S2 H 0.1462 0.5903 0.9954 0.056 Uiso 1 1 calc R . .
C2S C -0.0186(6) 0.6662(3) 0.9905(6) 0.0407(14) Uani 1 1 d . . .
H2S1 H -0.0384 0.7147 0.9545 0.061 Uiso 1 1 calc R . .
H2S2 H -0.0088 0.6665 1.0905 0.061 Uiso 1 1 calc R . .
H2S3 H -0.1004 0.6348 0.9478 0.061 Uiso 1 1 calc R . .

loop_
_atom_site_aniso_label
_atom_site_aniso_U_11
_atom_site_aniso_U_22
_atom_site_aniso_U_33
_atom_site_aniso_U_23
_atom_site_aniso_U_13
_atom_site_aniso_U_12
Re1 0.01138(6) 0.00952(6) 0.01092(6) 0.00065(17) 0.00253(5) 0.00035(17)
N1 0.0087(14) 0.014(3) 0.0146(16) -0.0002(19) 0.0022(12) -0.0028(17)
N2 0.0083(18) 0.014(2) 0.010(2) -0.0035(15) -0.0009(15) -0.0003(15)
N3 0.0113(18) 0.0113(19) 0.012(2) -0.0011(15) 0.0035(15) -0.0020(14)
O1 0.0120(13) 0.010(2) 0.0158(15) -0.0009(11) 0.0041(11) -0.0005(11)
O2 0.0161(13) 0.0098(17) 0.0169(16) -0.0001(11) 0.0031(12) 0.0016(11)
O3 0.0160(12) 0.008(3) 0.0137(14) 0.0006(13) -0.0018(10) 0.0006(13)
O4 0.0172(16) 0.0163(17) 0.0181(18) 0.0015(13) 0.0018(14) -0.0013(13)
C1 0.0096(19) 0.012(2) 0.017(2) -0.0005(15) 0.0048(18) -0.0044(15)
C2 0.0181(19) 0.006(4) 0.024(2) 0.0014(19) 0.0060(16) -0.0008(17)
C3 0.022(2) 0.025(3) 0.020(3) -0.0009(19) 0.007(2) -0.0065(19)
C4 0.024(3) 0.018(3) 0.025(3) -0.001(2) 0.014(2) -0.0036(19)
C5 0.011(2) 0.018(2) 0.032(3) 0.001(2) 0.009(2) -0.0007(18)
C6 0.015(2) 0.020(2) 0.021(3) 0.0027(19) 0.006(2) -0.0021(18)
C7 0.008(2) 0.010(2) 0.017(2) 0.0019(17) 0.0036(18) -0.0006(16)
C8 0.016(2) 0.012(2) 0.020(3) 0.0003(18) 0.0060(19) 0.0017(17)
C9 0.018(2) 0.023(3) 0.027(3) -0.004(2) 0.009(2) 0.008(2)
C10 0.011(2) 0.016(2) 0.024(3) 0.0037(19) 0.0052(19) 0.0016(17)
C11 0.017(2) 0.014(2) 0.039(3) 0.004(2) 0.002(2) 0.0035(18)
C12 0.017(2) 0.020(3) 0.036(3) 0.016(2) -0.005(2) 0.004(2)
C13 0.017(3) 0.032(3) 0.021(3) 0.012(2) -0.003(2) -0.005(2)
C14 0.013(2) 0.016(3) 0.016(3) 0.001(2) 0.000(2) 0.000(2)
C15 0.009(2) 0.013(3) 0.012(3) 0.002(2) 0.000(2) -0.0015(18)
C16 0.017(2) 0.007(2) 0.014(2) 0.0006(17) 0.0040(18) 0.0018(16)
C17 0.014(2) 0.016(2) 0.008(2) -0.0027(17) 0.0026(18) -0.0010(17)
C18 0.018(2) 0.014(2) 0.017(2) -0.0016(18) 0.0032(19) -0.0044(18)
C19 0.013(2) 0.023(3) 0.019(3) -0.002(2) 0.0039(19) -0.0059(19)
C20 0.013(2) 0.023(2) 0.018(3) -0.0062(19) 0.0045(19) -0.0016(18)
C21 0.0102(15) 0.018(2) 0.0129(17) 0.000(4) 0.0016(13) 0.003(3)
C22 0.015(2) 0.017(2) 0.006(2) -0.0029(16) -0.0015(18) -0.0019(17)
C23 0.021(2) 0.013(2) 0.011(2) 0.0037(18) 0.007(2) 0.0016(18)
C24 0.012(2) 0.018(2) 0.013(2) -0.0001(19) 0.0048(18) -0.0006(18)
C25 0.015(2) 0.012(3) 0.015(3) 0.000(2) 0.006(2) -0.0005(19)
C26 0.019(3) 0.013(3) 0.014(3) -0.002(2) 0.006(2) -0.001(2)
C27 0.019(2) 0.021(2) 0.009(2) -0.0016(18) 0.0036(18) -0.0069(19)
C28 0.016(2) 0.014(2) 0.014(2) 0.0018(18) 0.0016(19) 0.0012(17)
C29 0.011(2) 0.015(2) 0.010(2) 0.0035(17) 0.0036(17) 0.0005(17)
C30 0.019(2) 0.014(2) 0.016(2) 0.0038(19) 0.005(2) 0.0033(18)
C31 0.011(2) 0.012(2) 0.015(2) 0.0020(18) 0.0015(18) 0.0010(17)
C32 0.015(2) 0.019(2) 0.015(2) 0.0020(19) -0.0024(19) 0.0001(18)
C33 0.019(2) 0.017(2) 0.013(2) 0.003(2) -0.0003(18) 0.002(2)
C34 0.021(2) 0.024(3) 0.021(3) 0.000(2) 0.002(2) 0.005(2)
C35 0.033(3) 0.031(3) 0.018(3) 0.004(2) 0.011(2) 0.004(2)
C36 0.026(3) 0.021(3) 0.029(3) 0.010(2) 0.015(2) 0.004(2)
C37 0.020(2) 0.014(2) 0.022(3) 0.0016(19) 0.004(2) 0.0022(18)
C38 0.016(2) 0.012(2) 0.013(2) 0.0057(17) 0.0054(19) 0.0050(17)
O1S 0.041(2) 0.0170(19) 0.025(2) -0.0042(15) -0.0046(17) 0.0014(16)
C1S 0.067(4) 0.033(3) 0.027(3) -0.012(3) -0.018(3) 0.014(3)
C2S 0.062(4) 0.031(3) 0.027(3) -0.004(2) 0.005(3) -0.017(3)

loop_
_atom_type_symbol
_atom_type_description
_atom_type_scat_dispersion_real
_atom_type_scat_dispersion_imag
_atom_type_scat_source
C C 0.0033 0.0016 'International Tables Vol C Tables 4.2.6.8 and 6.1.1.4'
H H 0.0000 0.0000 'International Tables Vol C Tables 4.2.6.8 and 6.1.1.4'
N N 0.0061 0.0033 'International Tables Vol C Tables 4.2.6.8 and 6.1.1.4'
O O 0.0106 0.0060 'International Tables Vol C Tables 4.2.6.8 and 6.1.1.4'
Re Re -1.0185 7.2310 'International Tables Vol C Tables 4.2.6.8 and 6.1.1.4'

loop_
_geom_angle_atom_site_label_1
_geom_angle_atom_site_label_2
_geom_angle_atom_site_label_3
_geom_angle
_geom_angle_site_symmetry_1
_geom_angle_site_symmetry_3
_geom_angle_publ_flag
N1 Re1 O3 95.47(12) . . ?
N1 Re1 O1 176.87(14) . . ?
O3 Re1 O1 81.69(11) . . ?
N1 Re1 N3 98.7(2) . . ?
O3 Re1 N3 81.96(15) . . ?
O1 Re1 N3 79.67(12) . . ?
N1 Re1 O2 97.87(12) . . ?
O3 Re1 O2 166.36(10) . . ?
O1 Re1 O2 84.90(10) . . ?
N3 Re1 O2 93.21(12) . . ?
N1 Re1 N2 97.0(2) . . ?
O3 Re1 N2 94.75(14) . . ?
O1 Re1 N2 84.58(12) . . ?
N3 Re1 N2 164.21(12) . . ?
O2 Re1 N2 86.43(11) . . ?
C1 N1 Re1 169.5(3) . . ?
C16 N2 C7 115.5(3) . . ?
C16 N2 Re1 126.2(3) . . ?
C7 N2 Re1 118.2(2) . . ?
C23 N3 C30 121.5(4) . . ?
C23 N3 Re1 123.9(3) . . ?
C30 N3 Re1 113.3(2) . . ?
C22 O1 Re1 128.1(2) . . ?
C29 O2 Re1 123.1(2) . . ?
C31 O3 Re1 114.1(3) . . ?
N1 C1 C2 119.7(3) . . ?
N1 C1 C6 120.2(4) . . ?
C2 C1 C6 120.0(4) . . ?
C3 C2 C1 119.4(4) . . ?
C2 C3 C4 121.0(4) . . ?
C3 C4 C5 119.9(4) . . ?
C6 C5 C4 120.2(4) . . ?
C5 C6 C1 119.5(4) . . ?
N2 C7 C15 117.9(4) . . ?
N2 C7 C8 112.8(3) . . ?
C15 C7 C8 102.8(3) . . ?
O4 C8 C9 108.1(3) . . ?
O4 C8 C7 111.1(3) . . ?
C9 C8 C7 102.5(3) . . ?
C10 C9 C8 104.5(3) . . ?
C15 C10 C11 119.5(4) . . ?
C15 C10 C9 110.8(4) . . ?
C11 C10 C9 129.6(4) . . ?
C12 C11 C10 118.8(4) . . ?
C11 C12 C13 120.9(4) . . ?
C12 C13 C14 121.0(5) . . ?
C15 C14 C13 118.2(5) . . ?
C14 C15 C10 121.5(4) . . ?
C14 C15 C7 129.1(4) . . ?
C10 C15 C7 108.7(4) . . ?
N2 C16 C17 126.7(4) . . ?
C18 C17 C22 119.0(4) . . ?
C18 C17 C16 118.3(4) . . ?
C22 C17 C16 122.7(4) . . ?
C19 C18 C17 121.3(4) . . ?
C20 C19 C18 119.1(4) . . ?
C19 C20 C21 120.9(5) . . ?
C20 C21 C22 121.5(7) . . ?
O1 C22 C21 120.3(5) . . ?
O1 C22 C17 121.7(3) . . ?
C21 C22 C17 118.0(5) . . ?
N3 C23 C24 126.6(4) . . ?
C25 C24 C29 118.8(4) . . ?
C25 C24 C23 116.0(4) . . ?
C29 C24 C23 125.2(4) . . ?
C26 C25 C24 122.9(4) . . ?
C25 C26 C27 118.2(4) . . ?
C28 C27 C26 120.8(4) . . ?
C27 C28 C29 122.8(4) . . ?
O2 C29 C28 117.8(3) . . ?
O2 C29 C24 125.9(4) . . ?
C28 C29 C24 116.3(4) . . ?
N3 C30 C38 112.7(3) . . ?
N3 C30 C31 109.5(3) . . ?
C38 C30 C31 103.0(3) . . ?
O3 C31 C32 109.1(3) . . ?
O3 C31 C30 111.1(3) . . ?
C32 C31 C30 103.6(3) . . ?
C33 C32 C31 103.4(3) . . ?
C34 C33 C38 120.2(4) . . ?
C34 C33 C32 129.8(4) . . ?
C38 C33 C32 110.0(4) . . ?
C33 C34 C35 119.6(4) . . ?
C36 C35 C34 120.2(4) . . ?
C35 C36 C37 121.0(4) . . ?
C38 C37 C36 117.9(4) . . ?
C37 C38 C33 121.1(4) . . ?
C37 C38 C30 129.6(4) . . ?
C33 C38 C30 109.3(4) . . ?
O1S C1S C2S 111.3(4) . . ?

loop_
_geom_bond_atom_site_label_1
_geom_bond_atom_site_label_2
_geom_bond_distance
_geom_bond_site_symmetry_2
_geom_bond_publ_flag
Re1 N1 1.732(3) . ?
Re1 O3 2.031(3) . ?
Re1 O1 2.030(3) . ?
Re1 N3 2.051(3) . ?
Re1 O2 2.053(3) . ?
Re1 N2 2.098(4) . ?
N1 C1 1.389(5) . ?
N2 C16 1.305(5) . ?
N2 C7 1.473(5) . ?
N3 C23 1.278(5) . ?
N3 C30 1.481(5) . ?
O1 C22 1.324(4) . ?
O2 C29 1.324(4) . ?
O3 C31 1.427(5) . ?
O4 C8 1.416(4) . ?
C1 C2 1.403(5) . ?
C1 C6 1.399(5) . ?
C2 C3 1.373(5) . ?
C3 C4 1.379(5) . ?
C4 C5 1.395(6) . ?
C5 C6 1.383(6) . ?
C7 C15 1.525(6) . ?
C7 C8 1.563(6) . ?
C8 C9 1.536(5) . ?
C9 C10 1.504(6) . ?
C10 C15 1.389(6) . ?
C10 C11 1.396(6) . ?
C11 C12 1.373(6) . ?
C12 C13 1.375(7) . ?
C13 C14 1.385(6) . ?
C14 C15 1.371(6) . ?
C16 C17 1.428(5) . ?
C17 C18 1.412(5) . ?
C17 C22 1.412(5) . ?
C18 C19 1.376(5) . ?
C19 C20 1.371(6) . ?
C20 C21 1.383(7) . ?
C21 C22 1.390(5) . ?
C23 C24 1.444(6) . ?
C24 C25 1.409(6) . ?
C24 C29 1.437(5) . ?
C25 C26 1.358(6) . ?
C26 C27 1.398(6) . ?
C27 C28 1.364(5) . ?
C28 C29 1.407(5) . ?
C30 C38 1.512(6) . ?
C30 C31 1.543(5) . ?
C31 C32 1.525(5) . ?
C32 C33 1.516(6) . ?
C33 C34 1.376(6) . ?
C33 C38 1.394(6) . ?
C34 C35 1.387(6) . ?
C35 C36 1.382(6) . ?
C36 C37 1.398(6) . ?
C37 C38 1.386(5) . ?
O1S C1S 1.413(6) . ?
C1S C2S 1.533(8) . ?

loop_
_geom_torsion_atom_site_label_1
_geom_torsion_atom_site_label_2
_geom_torsion_atom_site_label_3
_geom_torsion_atom_site_label_4
_geom_torsion
_geom_torsion_site_symmetry_1
_geom_torsion_site_symmetry_2
_geom_torsion_site_symmetry_3
_geom_torsion_site_symmetry_4
_geom_torsion_publ_flag
O3 Re1 N1 C1 20(2) . . . . ?
O1 Re1 N1 C1 45(6) . . . . ?
N3 Re1 N1 C1 102(2) . . . . ?
O2 Re1 N1 C1 -163(2) . . . . ?
N2 Re1 N1 C1 -76(2) . . . . ?
N1 Re1 N2 C16 160.5(3) . . . . ?
O3 Re1 N2 C16 64.3(3) . . . . ?
O1 Re1 N2 C16 -16.8(3) . . . . ?
N3 Re1 N2 C16 -12.8(8) . . . . ?
O2 Re1 N2 C16 -102.0(3) . . . . ?
N1 Re1 N2 C7 -18.6(3) . . . . ?
O3 Re1 N2 C7 -114.7(3) . . . . ?
O1 Re1 N2 C7 164.1(3) . . . . ?
N3 Re1 N2 C7 168.1(4) . . . . ?
O2 Re1 N2 C7 78.9(3) . . . . ?
N1 Re1 N3 C23 104.9(3) . . . . ?
O3 Re1 N3 C23 -160.7(3) . . . . ?
O1 Re1 N3 C23 -77.8(3) . . . . ?
O2 Re1 N3 C23 6.4(3) . . . . ?
N2 Re1 N3 C23 -81.8(6) . . . . ?
N1 Re1 N3 C30 -87.9(3) . . . . ?
O3 Re1 N3 C30 6.5(3) . . . . ?
O1 Re1 N3 C30 89.4(3) . . . . ?
O2 Re1 N3 C30 173.6(3) . . . . ?
N2 Re1 N3 C30 85.4(6) . . . . ?
N1 Re1 O1 C22 -86(4) . . . . ?
O3 Re1 O1 C22 -60.5(3) . . . . ?
N3 Re1 O1 C22 -143.8(3) . . . . ?
O2 Re1 O1 C22 122.0(3) . . . . ?
N2 Re1 O1 C22 35.1(3) . . . . ?
N1 Re1 O2 C29 -92.1(3) . . . . ?
O3 Re1 O2 C29 75.8(6) . . . . ?
O1 Re1 O2 C29 86.4(3) . . . . ?
N3 Re1 O2 C29 7.1(3) . . . . ?
N2 Re1 O2 C29 171.3(3) . . . . ?
N1 Re1 O3 C31 112.0(3) . . . . ?
O1 Re1 O3 C31 -66.7(2) . . . . ?
N3 Re1 O3 C31 13.9(2) . . . . ?
O2 Re1 O3 C31 -56.0(6) . . . . ?
N2 Re1 O3 C31 -150.5(2) . . . . ?
Re1 N1 C1 C2 -45(3) . . . . ?
Re1 N1 C1 C6 133(2) . . . . ?
N1 C1 C2 C3 176.7(4) . . . . ?
C6 C1 C2 C3 -0.7(6) . . . . ?
C1 C2 C3 C4 -0.7(7) . . . . ?
C2 C3 C4 C5 1.3(6) . . . . ?
C3 C4 C5 C6 -0.6(6) . . . . ?
C4 C5 C6 C1 -0.7(6) . . . . ?
N1 C1 C6 C5 -176.0(4) . . . . ?
C2 C1 C6 C5 1.3(6) . . . . ?
C16 N2 C7 C15 37.3(5) . . . . ?
Re1 N2 C7 C15 -143.5(3) . . . . ?
C16 N2 C7 C8 -82.4(4) . . . . ?
Re1 N2 C7 C8 96.8(3) . . . . ?
N2 C7 C8 O4 44.8(4) . . . . ?
C15 C7 C8 O4 -83.3(4) . . . . ?
N2 C7 C8 C9 160.0(3) . . . . ?
C15 C7 C8 C9 32.0(4) . . . . ?
O4 C8 C9 C10 88.7(4) . . . . ?
C7 C8 C9 C10 -28.6(4) . . . . ?
C8 C9 C10 C15 14.7(4) . . . . ?
C8 C9 C10 C11 -168.7(4) . . . . ?
C15 C10 C11 C12 -0.1(6) . . . . ?
C9 C10 C11 C12 -176.4(4) . . . . ?
C10 C11 C12 C13 -1.1(7) . . . . ?
C11 C12 C13 C14 1.6(7) . . . . ?
C12 C13 C14 C15 -0.8(7) . . . . ?
C13 C14 C15 C10 -0.4(7) . . . . ?
C13 C14 C15 C7 169.2(4) . . . . ?
C11 C10 C15 C14 0.9(6) . . . . ?
C9 C10 C15 C14 177.8(4) . . . . ?
C11 C10 C15 C7 -170.6(4) . . . . ?
C9 C10 C15 C7 6.4(5) . . . . ?
N2 C7 C15 C14 40.2(6) . . . . ?
C8 C7 C15 C14 165.0(4) . . . . ?
N2 C7 C15 C10 -149.1(4) . . . . ?
C8 C7 C15 C10 -24.3(4) . . . . ?
C7 N2 C16 C17 177.7(4) . . . . ?
Re1 N2 C16 C17 -1.4(6) . . . . ?
N2 C16 C17 C18 -167.8(4) . . . . ?
N2 C16 C17 C22 13.8(7) . . . . ?
C22 C17 C18 C19 -2.5(6) . . . . ?
C16 C17 C18 C19 179.1(4) . . . . ?
C17 C18 C19 C20 0.6(7) . . . . ?
C18 C19 C20 C21 1.0(7) . . . . ?
C19 C20 C21 C22 -0.5(6) . . . . ?
Re1 O1 C22 C21 148.5(3) . . . . ?
Re1 O1 C22 C17 -34.6(6) . . . . ?
C20 C21 C22 O1 175.5(4) . . . . ?
C20 C21 C22 C17 -1.4(6) . . . . ?
C18 C17 C22 O1 -174.1(4) . . . . ?
C16 C17 C22 O1 4.3(6) . . . . ?
C18 C17 C22 C21 2.9(6) . . . . ?
C16 C17 C22 C21 -178.8(4) . . . . ?
C30 N3 C23 C24 178.4(4) . . . . ?
Re1 N3 C23 C24 -15.4(6) . . . . ?
N3 C23 C24 C25 -170.3(4) . . . . ?
N3 C23 C24 C29 10.9(7) . . . . ?
C29 C24 C25 C26 -4.1(7) . . . . ?
C23 C24 C25 C26 176.9(4) . . . . ?
C24 C25 C26 C27 0.4(7) . . . . ?
C25 C26 C27 C28 3.0(6) . . . . ?
C26 C27 C28 C29 -2.6(6) . . . . ?
Re1 O2 C29 C28 169.2(3) . . . . ?
Re1 O2 C29 C24 -13.2(5) . . . . ?
C27 C28 C29 O2 176.7(4) . . . . ?
C27 C28 C29 C24 -1.1(6) . . . . ?
C25 C24 C29 O2 -173.3(4) . . . . ?
C23 C24 C29 O2 5.5(7) . . . . ?
C25 C24 C29 C28 4.3(6) . . . . ?
C23 C24 C29 C28 -176.8(4) . . . . ?
C23 N3 C30 C38 -102.1(4) . . . . ?
Re1 N3 C30 C38 90.3(3) . . . . ?
C23 N3 C30 C31 143.9(4) . . . . ?
Re1 N3 C30 C31 -23.6(4) . . . . ?
Re1 O3 C31 C32 -144.2(3) . . . . ?
Re1 O3 C31 C30 -30.6(4) . . . . ?
N3 C30 C31 O3 34.8(4) . . . . ?
C38 C30 C31 O3 -85.3(4) . . . . ?
N3 C30 C31 C32 151.8(3) . . . . ?
C38 C30 C31 C32 31.7(4) . . . . ?
O3 C31 C32 C33 88.1(4) . . . . ?
C30 C31 C32 C33 -30.3(4) . . . . ?
C31 C32 C33 C34 -160.3(4) . . . . ?
C31 C32 C33 C38 17.9(5) . . . . ?
C38 C33 C34 C35 -1.3(7) . . . . ?
C32 C33 C34 C35 176.7(4) . . . . ?
C33 C34 C35 C36 0.0(7) . . . . ?
C34 C35 C36 C37 0.6(7) . . . . ?
C35 C36 C37 C38 -0.1(6) . . . . ?
C36 C37 C38 C33 -1.1(6) . . . . ?
C36 C37 C38 C30 -179.9(4) . . . . ?
C34 C33 C38 C37 1.8(6) . . . . ?
C32 C33 C38 C37 -176.5(4) . . . . ?
C34 C33 C38 C30 -179.1(4) . . . . ?
C32 C33 C38 C30 2.5(5) . . . . ?
N3 C30 C38 C37 39.5(6) . . . . ?
C31 C30 C38 C37 157.3(4) . . . . ?
N3 C30 C38 C33 -139.5(4) . . . . ?
C31 C30 C38 C33 -21.6(4) . . . . ?
